data_4035040
loop_
_publ_author_name
'Golushko, Andrei A.'
'Sandzhieva, Maria A.'
'Ivanov, Alexander Yu'
'Boyarskaya, Irina A.'
'Khoroshilova, Olesya V.'
'Barkov, Alexey Yu'
'Vasilyev, Aleksander V.'

_publ_section_title
;
 Reactions of 3,3,3-Trihalogeno-1-nitropropenes with Arenes in the
 Superacid CF<sub>3</sub>SO<sub>3</sub>H: Synthesis of (
 Z)-3,3,3-Trihalogeno-1,2-diarylpropan-1-one Oximes and Study on the
 Reaction Mechanism.
;
_journal_issue 17
_journal_name_full 'The Journal of organic chemistry'
_journal_page_first 10142
_journal_page_last 10157
_journal_paper_doi 10.1021/acs.joc.8b01406
_journal_volume 83
_journal_year 2018
_chemical_formula_moiety 'C19 H20 Cl3 N O'
_chemical_formula_sum 'C19 H20 Cl3 N O'
_chemical_formula_weight 384.71
_space_group_crystal_system triclinic
_space_group_IT_number 2
_space_group_name_Hall '-P 1'
_space_group_name_H-M_alt 'P -1'
_atom_sites_solution_hydrogens geom
_atom_sites_solution_primary dual
_audit_creation_date 2017-12-22
_audit_creation_method
;
Olex2 1.2-ac3
(compiled 2017.01.05 svn.r3372 for Rigaku Oxford Diffraction, GUI svn.r5289)
;
_cell_angle_alpha 66.390(3)
_cell_angle_beta 76.807(2)
_cell_angle_gamma 80.568(2)
_cell_formula_units_Z 2
_cell_length_a 8.3415(2)
_cell_length_b 11.0216(3)
_cell_length_c 11.7741(3)
_cell_measurement_reflns_used 6480
_cell_measurement_temperature 100(2)
_cell_measurement_theta_max 71.9080
_cell_measurement_theta_min 4.1850
_cell_volume 962.49(5)
_computing_cell_refinement 'CrysAlisPro 1.171.39.35a (Rigaku OD, 2017)'
_computing_data_collection 'CrysAlisPro 1.171.39.35a (Rigaku OD, 2017)'
_computing_data_reduction 'CrysAlisPro 1.171.39.35a (Rigaku OD, 2017)'
_computing_molecular_graphics 'Olex2 (Dolomanov et al., 2009)'
_computing_publication_material 'Olex2 (Dolomanov et al., 2009)'
_computing_structure_refinement 'ShelXL (Sheldrick, 2015)'
_computing_structure_solution 'ShelXT (Sheldrick, 2015)'
_diffrn_ambient_temperature 100(2)
_diffrn_detector 'CCD plate'
_diffrn_detector_type HyPix3000
_diffrn_measured_fraction_theta_full 0.999
_diffrn_measured_fraction_theta_max 0.994
_diffrn_measurement_details
;
List of Runs (angles in degrees, time in seconds):

  # Type    Start    End  Width  t~exp~   \w     \q     \k     \f   Frames
--------------------------------------------------------------------------
  1  \w    -48.00  21.00   0.50    0.20    --  -41.35  94.00  25.00  138
  2  \w    -12.00  15.00   0.50    0.20    --   41.35 -94.00 -86.00   54
  3  \w    119.00 144.00   0.50    0.20    --  101.00  94.00  25.00   50
  4  \w     63.00 104.00   0.50    0.20    --  101.00 -94.00 -86.00   82
  5  \w     -3.00  22.00   0.50    0.20    --  -41.35  32.00 -60.00   50
  6  \w    -46.00 -21.00   0.50    0.20    --  -41.35 -65.00 -90.00   50
  7  \w    -16.00  21.00   0.50    0.20    --  -41.35  77.00-180.00   74
  8  \w    -94.00 -53.00   0.50    0.20    --  -41.35 -65.00 -60.00   82
  9  \w    -50.00 -14.00   0.50    0.20    --  -41.35  32.00 -60.00   72
 10  \w    -65.00 -26.00   0.50    0.20    --  -41.35  11.00 -90.00   78
 11  \w    -47.00 -22.00   0.50    0.20    --  -41.35 -65.00 -60.00   50
 12  \w    -65.00 -26.00   0.50    0.20    --  -41.35  77.00-180.00   78
 13  \w      7.00  32.00   0.50    0.20    --  -41.35  11.00 -90.00   50
 14  \w   -103.00 -71.00   0.50    0.20    --  -41.35 -65.00 -90.00   64
 15  \w    -57.00 -32.00   0.50    0.20    --  -41.35 -21.00   0.00   50
 16  \w     17.00  46.00   0.50    0.20    --   41.35 -54.00  90.00   58
 17  \w    -17.00   9.00   0.50    0.20    --   41.35 -54.00  90.00   52
 18  \w     13.00  64.00   0.50    0.20    --   41.35 -89.00-180.00  102
 19  \w     74.00 102.00   0.50    0.20    --   41.35  54.00 120.00   56
 20  \w     79.00 105.00   0.50    0.20    --   41.35  21.00-150.00   52
 21  \w     24.00  67.00   0.50    0.20    --   41.35  54.00 120.00   86
 22  \w     36.00  74.00   0.50    0.20    --   41.35  21.00-150.00   76
 23  \w     24.00  76.00   0.50    0.20    --   41.35-104.00  30.00  104
 24  \w     21.00  64.00   0.50    0.20    --   41.35 -94.00 -86.00   86
 25  \w     -5.00  20.00   0.50    0.20    --   41.35-104.00  30.00   50
 26  \w    -22.00  36.00   0.50    0.20    --   41.35 -32.00 -30.00  116
 27  \w    132.00 157.00   0.50    0.20    --  101.00  77.00-180.00   50
 28  \w     77.00 112.00   0.50    0.20    --  101.00  77.00-180.00   70
 29  \w     38.00  93.00   0.50    0.20    --  101.00-133.00 -90.00  110
 30  \w     81.00 124.00   0.50    0.20    --  101.00-133.00 150.00   86
 31  \w     83.00 113.00   0.50    0.20    --  101.00-111.00-120.00   60
 32  \w     35.00  72.00   0.50    0.20    --  101.00-111.00 150.00   74
 33  \w     38.00 113.00   0.50    0.20    --  101.00 -50.00-150.00  150
 34  \w     87.00 112.00   0.50    0.20    --  101.00  17.00  30.00   50
 35  \w     40.00  65.00   0.50    0.20    --  101.00 -33.00-150.00   50
 36  \w     89.00 135.00   0.50    0.20    --  101.00  50.00-120.00   92
 37  \w     88.00 141.00   0.50    0.20    --  101.00 133.00 -60.00  106
 38  \w    103.00 156.00   0.50    0.20    --  101.00 111.00 -90.00  106
 39  \w     50.00 105.00   0.50    0.20    --  101.00 -77.00 120.00  110
 40  \w     94.00 153.00   0.50    0.20    --  101.00  93.00  60.00  118
 41  \w     43.00  71.00   0.50    0.20    --  101.00 -77.00  60.00   56
 42  \w     80.00 107.00   0.50    0.20    --  101.00 -68.00 -30.00   54
 43  \w     54.00  80.00   0.50    0.20    --  101.00-133.00-150.00   52
 44  \w     77.00 156.00   0.50    0.20    --  101.00  77.00  90.00  158
 45  \w    123.00 149.00   0.50    0.20    --  101.00  50.00  30.00   52
 46  \w    121.00 147.00   0.50    0.20    --  101.00  59.00   0.00   52
 47  \w     85.00 111.00   0.50    0.20    --  101.00  50.00  30.00   52
 48  \w     38.00  82.00   0.50    0.20    --  101.00-111.00 -30.00   88
 49  \w    114.00 154.00   0.50    0.20    --  101.00  59.00  60.00   80
 50  \w     70.00 118.00   0.50    0.20    --  101.00 -68.00 150.00   96
 51  \w     74.00 105.00   0.50    0.20    --  101.00 -33.00 -30.00   62
 52  \w     93.00 148.00   0.50    0.20    --  101.00  25.00-180.00  110
 53  \w     88.00 124.00   0.50    0.20    --  101.00 -93.00 -30.00   72
 54  \w     90.00 130.00   0.50    0.20    --  101.00  42.00  60.00   80
 55  \w     76.00 102.00   0.50    0.20    --  101.00 -87.00-150.00   52
 56  \w    132.00 157.00   0.50    0.20    --  101.00  17.00  30.00   50
 57  \w     37.00  62.00   0.50    0.20    --  101.00 -93.00 -30.00   50
 58  \w     50.00  76.00   0.50    0.20    --  101.00-111.00-120.00   52
 59  \w     38.00 115.00   0.50    0.20    --  101.00 -59.00 -60.00  154
 60  \w     44.00 110.00   0.50    0.20    --  101.00-111.00   0.00  132
 61  \w     83.00 108.00   0.50    0.20    --  101.00  59.00   0.00   50
 62  \w     75.00 114.00   0.50    0.20    --  101.00-111.00 150.00   78
 63  \w    109.00 157.00   0.50    0.20    --  101.00  59.00 120.00   96
 64  \w     98.00 124.00   0.50    0.20    --  101.00  94.00  25.00   52
 65  \w    -40.00 -15.00   0.50    0.20    --    4.00 118.00 -32.49   50
 66  \w    -19.00   6.00   0.50    0.20    --   20.00 110.00 -11.49   50
 67  \w    -42.00 -17.00   0.50    0.20    --   24.00 151.00 177.97   50
 68  \w     -2.00  23.00   0.50    0.20    --   28.00  93.00  17.13   50
 69  \w     -3.00  22.00   0.50    0.20    --   28.00  94.00-111.46   50
 70  \w      3.00  28.00   0.50    0.20    --   32.00  90.00 117.30   50
 71  \w      3.00  28.00   0.50    0.20    --   32.00  89.00-137.52   50
 72  \w      4.00  20.00   0.50    0.20    --   32.00  88.00 -26.90   32
;
_diffrn_measurement_device 'four-circle diffractometer'
_diffrn_measurement_device_type 'SuperNova, Single source at offset/far, HyPix3000'
_diffrn_measurement_method '\w scans'
_diffrn_orient_matrix_type 'CrysAlisPro convention (1999,Acta A55,543-557)'
_diffrn_orient_matrix_UB_11 -0.0416595000
_diffrn_orient_matrix_UB_12 -0.1275465000
_diffrn_orient_matrix_UB_13 0.1163190000
_diffrn_orient_matrix_UB_21 -0.1146803000
_diffrn_orient_matrix_UB_22 -0.0325074000
_diffrn_orient_matrix_UB_23 -0.0678953000
_diffrn_orient_matrix_UB_31 0.1460671000
_diffrn_orient_matrix_UB_32 -0.0781008000
_diffrn_orient_matrix_UB_33 -0.0541548000
_diffrn_radiation_monochromator mirror
_diffrn_radiation_probe x-ray
_diffrn_radiation_type CuK\a
_diffrn_radiation_wavelength 1.54184
_diffrn_reflns_av_R_equivalents 0.0366
_diffrn_reflns_av_unetI/netI 0.0330
_diffrn_reflns_Laue_measured_fraction_full 0.999
_diffrn_reflns_Laue_measured_fraction_max 0.994
_diffrn_reflns_limit_h_max 10
_diffrn_reflns_limit_h_min -9
_diffrn_reflns_limit_k_max 13
_diffrn_reflns_limit_k_min -13
_diffrn_reflns_limit_l_max 14
_diffrn_reflns_limit_l_min -14
_diffrn_reflns_number 9619
_diffrn_reflns_point_group_measured_fraction_full 0.999
_diffrn_reflns_point_group_measured_fraction_max 0.994
_diffrn_reflns_theta_full 67.684
_diffrn_reflns_theta_max 71.964
_diffrn_reflns_theta_min 4.166
_diffrn_source 'micro-focus sealed X-ray tube'
_diffrn_source_type 'SuperNova (Cu) X-ray Source'
_exptl_absorpt_coefficient_mu 4.347
_exptl_absorpt_correction_T_max 1.00000
_exptl_absorpt_correction_T_min 0.31181
_exptl_absorpt_correction_type multi-scan
_exptl_absorpt_process_details
;
CrysAlisPro 1.171.39.35a (Rigaku Oxford Diffraction, 2017)
Empirical absorption correction using spherical harmonics,
 implemented in SCALE3 ABSPACK scaling algorithm.
;
_exptl_crystal_colour 'clear colourless'
_exptl_crystal_colour_lustre clear
_exptl_crystal_colour_primary colourless
_exptl_crystal_density_diffrn 1.327
_exptl_crystal_description prism
_exptl_crystal_F_000 400
_exptl_crystal_size_max 0.33
_exptl_crystal_size_mid 0.3
_exptl_crystal_size_min 0.25
_refine_diff_density_max 0.438
_refine_diff_density_min -0.324
_refine_diff_density_rms 0.061
_refine_ls_extinction_method none
_refine_ls_goodness_of_fit_ref 1.050
_refine_ls_hydrogen_treatment constr
_refine_ls_matrix_type full
_refine_ls_number_parameters 222
_refine_ls_number_reflns 3767
_refine_ls_number_restraints 0
_refine_ls_restrained_S_all 1.050
_refine_ls_R_factor_all 0.0451
_refine_ls_R_factor_gt 0.0428
_refine_ls_shift/su_max 0.000
_refine_ls_shift/su_mean 0.000
_refine_ls_structure_factor_coef Fsqd
_refine_ls_weighting_details 'w=1/[\s^2^(Fo^2^)+(0.0692P)^2^+0.4715P] where P=(Fo^2^+2Fc^2^)/3'
_refine_ls_weighting_scheme calc
_refine_ls_wR_factor_gt 0.1187
_refine_ls_wR_factor_ref 0.1209
_reflns_Friedel_coverage 0.000
_reflns_number_gt 3485
_reflns_number_total 3767
_reflns_threshold_expression 'I > 2\s(I)'
_cod_data_source_file jo8b01406_si_007.cif
_cod_data_source_block 159
_cod_database_code 4035040
_shelx_shelxl_version_number 2014/7
_chemical_oxdiff_formula 'c19 h20 n1'
_shelx_space_group_comment
;
The symmetry employed for this shelxl refinement is uniquely defined
by the following loop, which should always be used as a source of
symmetry information in preference to the above space-group names.
They are only intended as comments.
;
_diffrn_oxdiff_ac3_digest_frames
;
01a9cdc7e0572a547b11785a64563f63bf000355caa
;
_reflns_odcompleteness_completeness 99.81
_reflns_odcompleteness_iscentric 1
_reflns_odcompleteness_theta 70.53
_olex2_refinement_description
;
1. Fixed Uiso
 At 1.2 times of:
  All C(H) groups
 At 1.5 times of:
  All C(H,H,H) groups, All O(H) groups
2.a Ternary CH refined with riding coordinates:
 C2(H2)
2.b Aromatic/amide H refined with riding coordinates:
 C15(H15), C5(H5), C13(H13), C12(H12), C8(H8), C7(H7)
2.c Idealised Me refined as rotating group:
 C18(H18A,H18B,H18C), C19(H19A,H19B,H19C), C17(H17A,H17B,H17C), C16(H16A,H16B,
 H16C)
2.d Idealised tetrahedral OH refined as rotating group:
 O1(H1)
;
_olex2_submission_special_instructions 'No special instructions were received'
_oxdiff_exptl_absorpt_empirical_details
;
Empirical correction (ABSPACK) includes:
- Absorption correction using spherical harmonics
- Frame scaling
;
_oxdiff_exptl_absorpt_empirical_full_max 2.151
_oxdiff_exptl_absorpt_empirical_full_min 0.565

loop_
_space_group_symop_operation_xyz
'x, y, z'
'-x, -y, -z'

loop_
_atom_site_label
_atom_site_type_symbol
_atom_site_fract_x
_atom_site_fract_y
_atom_site_fract_z
_atom_site_U_iso_or_equiv
_atom_site_adp_type
_atom_site_occupancy
_atom_site_site_symmetry_order
_atom_site_calc_flag
_atom_site_refinement_flags_posn
Cl3 Cl 0.48210(6) 0.96656(5) 0.31513(5) 0.03274(15) Uani 1 1 d .
Cl2 Cl 0.48018(6) 0.71668(6) 0.52304(5) 0.03993(16) Uani 1 1 d .
Cl1 Cl 0.68055(6) 0.73905(6) 0.28312(5) 0.04205(17) Uani 1 1 d .
O1 O 0.4197(2) 0.88986(14) -0.02115(13) 0.0358(3) Uani 1 1 d .
H1 H 0.4684 0.9569 -0.0727 0.054 Uiso 1 1 calc GR
N1 N 0.4159(2) 0.87966(16) 0.10246(15) 0.0298(4) Uani 1 1 d .
C1 C 0.3558(2) 0.77393(18) 0.18542(18) 0.0266(4) Uani 1 1 d .
C10 C 0.1717(2) 0.79315(19) 0.37924(18) 0.0262(4) Uani 1 1 d .
C2 C 0.3440(2) 0.74606(18) 0.32421(18) 0.0261(4) Uani 1 1 d .
H2 H 0.3524 0.6471 0.3671 0.031 Uiso 1 1 calc R
C15 C 0.1094(2) 0.9234(2) 0.3181(2) 0.0296(4) Uani 1 1 d .
H15 H 0.1754 0.9798 0.2446 0.036 Uiso 1 1 calc R
C11 C 0.0744(3) 0.7069(2) 0.48579(19) 0.0322(4) Uani 1 1 d .
C4 C 0.2987(3) 0.6697(2) 0.15643(19) 0.0331(5) Uani 1 1 d .
C3 C 0.4871(2) 0.7930(2) 0.35652(19) 0.0301(4) Uani 1 1 d .
C14 C -0.0466(3) 0.9731(2) 0.3614(2) 0.0356(5) Uani 1 1 d .
C5 C 0.3969(4) 0.5490(2) 0.1807(2) 0.0429(6) Uani 1 1 d .
H5 H 0.4922 0.5368 0.2167 0.052 Uiso 1 1 calc R
C13 C -0.1409(3) 0.8875(3) 0.4679(2) 0.0421(5) Uani 1 1 d .
H13 H -0.2476 0.9187 0.4999 0.051 Uiso 1 1 calc R
C18 C 0.1300(3) 0.5643(2) 0.5568(2) 0.0439(5) Uani 1 1 d .
H18A H 0.1750 0.5203 0.4972 0.066 Uiso 1 1 calc GR
H18B H 0.0357 0.5185 0.6164 0.066 Uiso 1 1 calc GR
H18C H 0.2155 0.5612 0.6030 0.066 Uiso 1 1 calc GR
C12 C -0.0821(3) 0.7577(3) 0.5279(2) 0.0420(5) Uani 1 1 d .
H12 H -0.1501 0.7012 0.6000 0.050 Uiso 1 1 calc R
C9 C 0.1576(3) 0.6915(3) 0.1039(2) 0.0436(5) Uani 1 1 d .
C19 C -0.1108(3) 1.1147(3) 0.2925(3) 0.0494(6) Uani 1 1 d .
H19A H -0.0177 1.1673 0.2404 0.074 Uiso 1 1 calc GR
H19B H -0.1710 1.1529 0.3539 0.074 Uiso 1 1 calc GR
H19C H -0.1851 1.1155 0.2387 0.074 Uiso 1 1 calc GR
C6 C 0.3584(5) 0.4466(2) 0.1534(2) 0.0578(8) Uani 1 1 d .
C17 C 0.0537(3) 0.8213(3) 0.0713(3) 0.0530(7) Uani 1 1 d .
H17A H 0.0251 0.8473 0.1444 0.079 Uiso 1 1 calc GR
H17B H -0.0476 0.8118 0.0479 0.079 Uiso 1 1 calc GR
H17C H 0.1158 0.8897 0.0004 0.079 Uiso 1 1 calc GR
C8 C 0.1174(4) 0.5853(3) 0.0809(3) 0.0624(8) Uani 1 1 d .
H8 H 0.0200 0.5948 0.0481 0.075 Uiso 1 1 calc R
C7 C 0.2163(5) 0.4676(3) 0.1047(3) 0.0695(10) Uani 1 1 d .
H7 H 0.1854 0.3987 0.0870 0.083 Uiso 1 1 calc R
C16 C 0.4670(6) 0.3183(3) 0.1771(3) 0.0830(13) Uani 1 1 d .
H16A H 0.5765 0.3319 0.1852 0.125 Uiso 1 1 calc GR
H16B H 0.4779 0.2900 0.1065 0.125 Uiso 1 1 calc GR
H16C H 0.4173 0.2496 0.2551 0.125 Uiso 1 1 calc GR

loop_
_atom_site_aniso_label
_atom_site_aniso_U_11
_atom_site_aniso_U_22
_atom_site_aniso_U_33
_atom_site_aniso_U_23
_atom_site_aniso_U_13
_atom_site_aniso_U_12
Cl3 0.0401(3) 0.0303(3) 0.0332(3) -0.0138(2) -0.0101(2) -0.00801(19)
Cl2 0.0371(3) 0.0497(3) 0.0281(3) -0.0048(2) -0.0118(2) -0.0080(2)
Cl1 0.0306(3) 0.0450(3) 0.0452(3) -0.0158(2) -0.0022(2) 0.0017(2)
O1 0.0580(9) 0.0296(7) 0.0222(7) -0.0107(6) -0.0009(6) -0.0169(6)
N1 0.0436(9) 0.0244(8) 0.0241(8) -0.0109(7) -0.0053(7) -0.0062(7)
C1 0.0317(9) 0.0215(9) 0.0277(10) -0.0112(8) -0.0037(7) -0.0019(7)
C10 0.0289(9) 0.0294(10) 0.0265(9) -0.0155(8) -0.0062(7) -0.0046(7)
C2 0.0318(9) 0.0199(9) 0.0262(9) -0.0085(7) -0.0047(7) -0.0025(7)
C15 0.0327(10) 0.0309(10) 0.0335(10) -0.0192(9) -0.0089(8) -0.0025(8)
C11 0.0340(10) 0.0403(11) 0.0275(10) -0.0143(9) -0.0068(8) -0.0109(8)
C4 0.0491(12) 0.0272(10) 0.0235(9) -0.0110(8) 0.0042(8) -0.0155(8)
C3 0.0309(10) 0.0306(10) 0.0272(10) -0.0091(8) -0.0061(8) -0.0018(7)
C14 0.0344(10) 0.0429(12) 0.0454(12) -0.0309(10) -0.0163(9) 0.0038(9)
C5 0.0772(17) 0.0245(10) 0.0251(10) -0.0089(8) -0.0011(10) -0.0117(10)
C13 0.0280(10) 0.0683(16) 0.0453(13) -0.0380(12) -0.0083(9) 0.0010(10)
C18 0.0464(12) 0.0416(13) 0.0383(12) -0.0022(10) -0.0103(10) -0.0191(10)
C12 0.0313(11) 0.0666(16) 0.0337(11) -0.0224(11) -0.0035(9) -0.0135(10)
C9 0.0519(13) 0.0478(13) 0.0326(11) -0.0132(10) -0.0011(10) -0.0223(11)
C19 0.0450(13) 0.0479(14) 0.0742(18) -0.0417(14) -0.0264(12) 0.0156(10)
C6 0.118(3) 0.0237(11) 0.0286(11) -0.0083(9) -0.0010(14) -0.0184(13)
C17 0.0393(12) 0.0781(19) 0.0475(15) -0.0292(14) -0.0078(11) -0.0064(12)
C8 0.086(2) 0.0618(19) 0.0470(15) -0.0154(13) -0.0104(14) -0.0413(16)
C7 0.128(3) 0.0454(16) 0.0432(15) -0.0120(12) -0.0124(17) -0.0460(18)
C16 0.175(4) 0.0245(12) 0.0387(15) -0.0136(11) -0.0016(19) 0.0007(17)

loop_
_atom_type_symbol
_atom_type_description
_atom_type_scat_dispersion_real
_atom_type_scat_dispersion_imag
_atom_type_scat_source
C C 0.0181 0.0091 'International Tables Vol C Tables 4.2.6.8 and 6.1.1.4'
H H 0.0000 0.0000 'International Tables Vol C Tables 4.2.6.8 and 6.1.1.4'
Cl Cl 0.3639 0.7018 'International Tables Vol C Tables 4.2.6.8 and 6.1.1.4'
N N 0.0311 0.0180 'International Tables Vol C Tables 4.2.6.8 and 6.1.1.4'
O O 0.0492 0.0322 'International Tables Vol C Tables 4.2.6.8 and 6.1.1.4'

loop_
_geom_angle_atom_site_label_1
_geom_angle_atom_site_label_2
_geom_angle_atom_site_label_3
_geom_angle
N1 O1 H1 109.5
C1 N1 O1 112.56(15)
N1 C1 C2 119.63(17)
N1 C1 C4 124.33(18)
C4 C1 C2 116.01(16)
C15 C10 C2 118.61(17)
C15 C10 C11 119.91(18)
C11 C10 C2 121.44(17)
C1 C2 C10 110.45(15)
C1 C2 H2 105.5
C1 C2 C3 115.24(16)
C10 C2 H2 105.5
C10 C2 C3 113.67(15)
C3 C2 H2 105.5
C10 C15 H15 119.0
C14 C15 C10 122.0(2)
C14 C15 H15 119.0
C10 C11 C18 123.72(19)
C12 C11 C10 117.5(2)
C12 C11 C18 118.8(2)
C5 C4 C1 116.8(2)
C9 C4 C1 122.1(2)
C9 C4 C5 121.0(2)
Cl3 C3 Cl2 106.92(11)
Cl3 C3 Cl1 108.36(11)
Cl1 C3 Cl2 107.31(10)
C2 C3 Cl3 115.44(14)
C2 C3 Cl2 108.47(13)
C2 C3 Cl1 110.02(14)
C15 C14 C19 120.7(2)
C13 C14 C15 117.6(2)
C13 C14 C19 121.7(2)
C4 C5 H5 119.2
C6 C5 C4 121.7(3)
C6 C5 H5 119.2
C14 C13 H13 119.5
C12 C13 C14 121.0(2)
C12 C13 H13 119.5
C11 C18 H18A 109.5
C11 C18 H18B 109.5
C11 C18 H18C 109.5
H18A C18 H18B 109.5
H18A C18 H18C 109.5
H18B C18 H18C 109.5
C11 C12 H12 119.0
C13 C12 C11 121.9(2)
C13 C12 H12 119.0
C4 C9 C17 122.5(2)
C4 C9 C8 116.5(3)
C8 C9 C17 121.0(3)
C14 C19 H19A 109.5
C14 C19 H19B 109.5
C14 C19 H19C 109.5
H19A C19 H19B 109.5
H19A C19 H19C 109.5
H19B C19 H19C 109.5
C5 C6 C16 121.3(3)
C7 C6 C5 117.0(3)
C7 C6 C16 121.8(3)
C9 C17 H17A 109.5
C9 C17 H17B 109.5
C9 C17 H17C 109.5
H17A C17 H17B 109.5
H17A C17 H17C 109.5
H17B C17 H17C 109.5
C9 C8 H8 119.2
C7 C8 C9 121.5(3)
C7 C8 H8 119.2
C6 C7 C8 122.3(2)
C6 C7 H7 118.9
C8 C7 H7 118.9
C6 C16 H16A 109.5
C6 C16 H16B 109.5
C6 C16 H16C 109.5
H16A C16 H16B 109.5
H16A C16 H16C 109.5
H16B C16 H16C 109.5

loop_
_geom_bond_atom_site_label_1
_geom_bond_atom_site_label_2
_geom_bond_distance
Cl3 C3 1.770(2)
Cl2 C3 1.788(2)
Cl1 C3 1.779(2)
O1 H1 0.8400
O1 N1 1.407(2)
N1 C1 1.273(3)
C1 C2 1.519(3)
C1 C4 1.494(3)
C10 C2 1.534(3)
C10 C15 1.395(3)
C10 C11 1.403(3)
C2 H2 1.0000
C2 C3 1.551(3)
C15 H15 0.9500
C15 C14 1.393(3)
C11 C18 1.507(3)
C11 C12 1.397(3)
C4 C5 1.403(3)
C4 C9 1.396(3)
C14 C13 1.388(4)
C14 C19 1.513(3)
C5 H5 0.9500
C5 C6 1.391(3)
C13 H13 0.9500
C13 C12 1.381(4)
C18 H18A 0.9800
C18 H18B 0.9800
C18 H18C 0.9800
C12 H12 0.9500
C9 C17 1.500(4)
C9 C8 1.407(4)
C19 H19A 0.9800
C19 H19B 0.9800
C19 H19C 0.9800
C6 C7 1.378(5)
C6 C16 1.510(4)
C17 H17A 0.9800
C17 H17B 0.9800
C17 H17C 0.9800
C8 H8 0.9500
C8 C7 1.380(5)
C7 H7 0.9500
C16 H16A 0.9800
C16 H16B 0.9800
C16 H16C 0.9800
